data_8104631
loop_
_publ_author_name
'Kobayashi, Miyuki'
'Iida, Kikuko'
'Iitsuka, Hiroaki'
'Li, Kun'
'Yonezawa, Noriyuki'
'Okamoto, Akiko'

_publ_section_title
;
 The crystal structure of 1,8-bis(4-methoxybenzoyl)naphthalene-2,7-diyl
 dibenzoate, C40H28O8
;
_journal_issue 5
_journal_name_full 'Zeitschrift f\"ur Kristallographie - New Crystal Structures'
_journal_page_first 945
_journal_page_last 947
_journal_paper_doi 10.1515/ncrs-2021-0160
_journal_volume 236
_journal_year 2021
_chemical_formula_moiety 'C40 H28 O8'
_chemical_formula_sum 'C40 H28 O8'
_chemical_formula_weight 636.62
_chemical_name_common 1,8-bis(4-methoxybenzoyl)naphthalene-2,7-diyl
_space_group_crystal_system orthorhombic
_space_group_IT_number 33
_space_group_name_Hall 'P 2c -2n'
_space_group_name_H-M_alt 'P n a 21'
_atom_sites_solution_hydrogens geom
_atom_sites_solution_primary direct
_atom_sites_solution_secondary difmap
_cell_angle_alpha 90
_cell_angle_beta 90
_cell_angle_gamma 90
_cell_formula_units_Z 4
_cell_length_a 27.0291(4)
_cell_length_b 14.5593(2)
_cell_length_c 7.95172(10)
_cell_measurement_reflns_used 41631
_cell_measurement_temperature 193(2)
_cell_measurement_theta_max 68.25
_cell_measurement_theta_min 3.04
_cell_volume 3129.20(7)
_computing_cell_refinement 'PROCESS-AUTO (Rigaku, 1998)'
_computing_data_collection 'PROCESS-AUTO (Rigaku, 1998)'
_computing_data_reduction 'CrystalStructure (Rigaku, 2010)'
_computing_molecular_graphics 'ORTEPPIII (Burnett & Johnson, 1996)'
_computing_publication_material 'SHELXL-97 (Sheldrick, 2008)'
_computing_structure_refinement 'SHELXL-2018/3 (Sheldrick, 2018)'
_computing_structure_solution 'Il Milione (Burla et al., 2007)'
_diffrn_ambient_temperature 193(2)
_diffrn_detector_area_resol_mean 10.000
_diffrn_measured_fraction_theta_full 0.999
_diffrn_measured_fraction_theta_max 0.998
_diffrn_measurement_device_type 'Rigaku R-AXIS RAPID'
_diffrn_measurement_method \w
_diffrn_radiation_monochromator graphite
_diffrn_radiation_source 'fine-focus sealed tube'
_diffrn_radiation_type CuK\a
_diffrn_radiation_wavelength 1.54187
_diffrn_reflns_av_R_equivalents 0.0318
_diffrn_reflns_av_unetI/netI 0.0142
_diffrn_reflns_Laue_measured_fraction_full 0.999
_diffrn_reflns_Laue_measured_fraction_max 0.998
_diffrn_reflns_limit_h_max 31
_diffrn_reflns_limit_h_min -32
_diffrn_reflns_limit_k_max 17
_diffrn_reflns_limit_k_min -17
_diffrn_reflns_limit_l_max 9
_diffrn_reflns_limit_l_min -9
_diffrn_reflns_number 44449
_diffrn_reflns_point_group_measured_fraction_full 0.998
_diffrn_reflns_point_group_measured_fraction_max 0.997
_diffrn_reflns_theta_full 67.687
_diffrn_reflns_theta_max 68.244
_diffrn_reflns_theta_min 3.270
_exptl_absorpt_coefficient_mu 0.773
_exptl_absorpt_correction_T_max 0.9267
_exptl_absorpt_correction_T_min 0.7474
_exptl_absorpt_correction_type numerical
_exptl_absorpt_process_details 'NUMABS (Rigaku, 1999)'
_exptl_crystal_colour colorless
_exptl_crystal_density_diffrn 1.351
_exptl_crystal_density_method 'not measured'
_exptl_crystal_description block
_exptl_crystal_F_000 1328
_exptl_crystal_size_max 0.400
_exptl_crystal_size_mid 0.300
_exptl_crystal_size_min 0.100
_refine_diff_density_max 0.126
_refine_diff_density_min -0.133
_refine_diff_density_rms 0.027
_refine_ls_abs_structure_details
;
 Flack x determined using 2389 quotients [(I+)-(I-)]/[(I+)+(I-)]
 (Parsons, Flack and Wagner, Acta Cryst. B69 (2013) 249-259).
;
_refine_ls_abs_structure_Flack 0.03(3)
_refine_ls_extinction_coef 0.00106(11)
_refine_ls_extinction_expression Fc^*^=kFc[1+0.001xFc^2^\l^3^/sin(2\q)]^-1/4^
_refine_ls_extinction_method 'SHELXL-2018/3 (Sheldrick 2018)'
_refine_ls_goodness_of_fit_ref 1.047
_refine_ls_hydrogen_treatment constr
_refine_ls_matrix_type full
_refine_ls_number_parameters 436
_refine_ls_number_reflns 5717
_refine_ls_number_restraints 1
_refine_ls_restrained_S_all 1.047
_refine_ls_R_factor_all 0.0289
_refine_ls_R_factor_gt 0.0276
_refine_ls_shift/su_max 0.000
_refine_ls_shift/su_mean 0.000
_refine_ls_structure_factor_coef Fsqd
_refine_ls_weighting_details 'w=1/[\s^2^(Fo^2^)+(0.0351P)^2^+0.4531P] where P=(Fo^2^+2Fc^2^)/3'
_refine_ls_weighting_scheme calc
_refine_ls_wR_factor_gt 0.0680
_refine_ls_wR_factor_ref 0.0690
_reflns_Friedel_coverage 0.853
_reflns_Friedel_fraction_full 0.997
_reflns_Friedel_fraction_max 0.996
_reflns_number_gt 5474
_reflns_number_total 5717
_reflns_threshold_expression 'I > 2\s(I)'
_cod_data_source_file suppl_j_ncrs-2021-0160_suppl.cif
_cod_data_source_block yonelab_20130513_1_
_cod_database_code 8104631
_shelx_space_group_comment
;
The symmetry employed for this shelxl refinement is uniquely defined
by the following loop, which should always be used as a source of
symmetry information in preference to the above space-group names.
They are only intended as comments.
;
_shelx_estimated_absorpt_t_min 0.747
_shelx_estimated_absorpt_t_max 0.927

loop_
_space_group_symop_operation_xyz
'x, y, z'
'-x+1/2, y+1/2, z+1/2'
'x+1/2, -y+1/2, z'
'-x, -y, z+1/2'

loop_
_atom_site_label
_atom_site_type_symbol
_atom_site_fract_x
_atom_site_fract_y
_atom_site_fract_z
_atom_site_U_iso_or_equiv
_atom_site_adp_type
_atom_site_occupancy
_atom_site_site_symmetry_order
_atom_site_calc_flag
_atom_site_refinement_flags_posn
_atom_site_refinement_flags_adp
_atom_site_refinement_flags_occupancy
_atom_site_disorder_assembly
_atom_site_disorder_group
O1 O 0.29041(5) 0.41345(10) 0.86408(19) 0.0422(3) Uani 1 1 d . . . . .
O2 O 0.13130(6) 0.13796(11) 1.1669(2) 0.0505(4) Uani 1 1 d . . . . .
O3 O 0.26450(5) 0.28654(9) 0.5490(2) 0.0403(3) Uani 1 1 d . . . . .
O4 O 0.49626(6) 0.24230(11) 0.6109(3) 0.0622(5) Uani 1 1 d . . . . .
O5 O 0.16377(5) 0.50203(10) 0.92579(17) 0.0367(3) Uani 1 1 d . . . . .
O6 O 0.09082(6) 0.46659(13) 0.8054(2) 0.0544(4) Uani 1 1 d . . . . .
O7 O 0.33903(5) 0.41496(9) 0.24556(18) 0.0368(3) Uani 1 1 d . . . . .
O8 O 0.39186(6) 0.53448(11) 0.2487(3) 0.0653(5) Uani 1 1 d . . . . .
C1 C 0.22243(7) 0.46811(13) 0.7096(2) 0.0323(4) Uani 1 1 d . . . . .
C2 C 0.18339(7) 0.52016(14) 0.7655(3) 0.0363(4) Uani 1 1 d . . . . .
C3 C 0.16461(8) 0.59593(15) 0.6767(3) 0.0420(5) Uani 1 1 d . . . . .
H3 H 0.137524 0.630192 0.719852 0.050 Uiso 1 1 calc R U . . .
C4 C 0.18584(8) 0.61926(14) 0.5282(3) 0.0407(5) Uani 1 1 d . . . . .
H4 H 0.173861 0.671224 0.468495 0.049 Uiso 1 1 calc R U . . .
C5 C 0.24628(7) 0.59382(14) 0.3044(3) 0.0384(5) Uani 1 1 d . . . . .
H5 H 0.233473 0.645536 0.245988 0.046 Uiso 1 1 calc R U . . .
C6 C 0.28432(7) 0.54571(14) 0.2374(3) 0.0389(5) Uani 1 1 d . . . . .
H6 H 0.298509 0.563885 0.133266 0.047 Uiso 1 1 calc R U . . .
C7 C 0.30253(7) 0.46888(13) 0.3232(3) 0.0344(4) Uani 1 1 d . . . . .
C8 C 0.28322(7) 0.43827(13) 0.4732(3) 0.0319(4) Uani 1 1 d . . . . .
C9 C 0.24404(7) 0.49011(12) 0.5495(2) 0.0314(4) Uani 1 1 d . . . . .
C10 C 0.22535(7) 0.56790(14) 0.4607(3) 0.0350(4) Uani 1 1 d . . . . .
C11 C 0.24682(7) 0.40204(13) 0.8329(3) 0.0331(4) Uani 1 1 d . . . . .
C12 C 0.21717(7) 0.33013(13) 0.9162(2) 0.0332(4) Uani 1 1 d . . . . .
C13 C 0.23196(7) 0.29951(13) 1.0742(3) 0.0372(4) Uani 1 1 d . . . . .
H13 H 0.261607 0.322872 1.122056 0.045 Uiso 1 1 calc R U . . .
C14 C 0.20447(7) 0.23586(15) 1.1630(3) 0.0401(5) Uani 1 1 d . . . . .
H14 H 0.214743 0.216418 1.271590 0.048 Uiso 1 1 calc R U . . .
C15 C 0.16175(7) 0.20081(13) 1.0915(3) 0.0383(5) Uani 1 1 d . . . . .
C16 C 0.14703(8) 0.22875(14) 0.9315(3) 0.0392(5) Uani 1 1 d . . . . .
H16 H 0.118268 0.203033 0.881516 0.047 Uiso 1 1 calc R U . . .
C17 C 0.17416(7) 0.29355(14) 0.8461(3) 0.0360(4) Uani 1 1 d . . . . .
H17 H 0.163532 0.313603 0.738288 0.043 Uiso 1 1 calc R U . . .
C18 C 0.14346(10) 0.10974(18) 1.3333(3) 0.0570(6) Uani 1 1 d . . . . .
H18A H 0.145922 0.163815 1.406193 0.068 Uiso 1 1 calc R U . . .
H18B H 0.175225 0.077275 1.332191 0.068 Uiso 1 1 calc R U . . .
H18C H 0.117622 0.068685 1.375994 0.068 Uiso 1 1 calc R U . . .
C19 C 0.29736(7) 0.34343(13) 0.5353(2) 0.0337(4) Uani 1 1 d . . . . .
C20 C 0.34972(7) 0.32091(13) 0.5668(3) 0.0356(4) Uani 1 1 d . . . . .
C21 C 0.36423(8) 0.22857(14) 0.5707(3) 0.0422(5) Uani 1 1 d . . . . .
H21 H 0.339964 0.181619 0.561617 0.051 Uiso 1 1 calc R U . . .
C22 C 0.41302(8) 0.20543(15) 0.5874(4) 0.0496(6) Uani 1 1 d . . . . .
H22 H 0.422356 0.142538 0.589969 0.060 Uiso 1 1 calc R U . . .
C23 C 0.44902(8) 0.27307(16) 0.6007(3) 0.0470(5) Uani 1 1 d . . . . .
C24 C 0.43507(8) 0.36500(15) 0.6039(3) 0.0462(5) Uani 1 1 d . . . . .
H24 H 0.459316 0.411667 0.617341 0.055 Uiso 1 1 calc R U . . .
C25 C 0.38586(7) 0.38792(14) 0.5873(3) 0.0399(5) Uani 1 1 d . . . . .
H25 H 0.376431 0.450767 0.589881 0.048 Uiso 1 1 calc R U . . .
C26 C 0.53508(9) 0.3078(2) 0.6011(5) 0.0716(8) Uani 1 1 d . . . . .
H26A H 0.533231 0.349302 0.697866 0.086 Uiso 1 1 calc R U . . .
H26B H 0.531783 0.343284 0.496972 0.086 Uiso 1 1 calc R U . . .
H26C H 0.567026 0.275940 0.601610 0.086 Uiso 1 1 calc R U . . .
C27 C 0.11558(8) 0.47378(14) 0.9297(3) 0.0387(5) Uani 1 1 d . . . . .
C28 C 0.09848(8) 0.45404(13) 1.1030(3) 0.0362(4) Uani 1 1 d . . . . .
C29 C 0.13081(8) 0.44668(16) 1.2368(3) 0.0442(5) Uani 1 1 d . . . . .
H29 H 0.165393 0.453749 1.219787 0.053 Uiso 1 1 calc R U . . .
C30 C 0.11237(10) 0.42890(18) 1.3959(3) 0.0527(6) Uani 1 1 d . . . . .
H30 H 0.134439 0.423525 1.488397 0.063 Uiso 1 1 calc R U . . .
C31 C 0.06230(10) 0.41897(18) 1.4210(3) 0.0564(6) Uani 1 1 d . . . . .
H31 H 0.049884 0.407391 1.530749 0.068 Uiso 1 1 calc R U . . .
C32 C 0.03018(9) 0.4258(2) 1.2874(3) 0.0565(6) Uani 1 1 d . . . . .
H32 H -0.004362 0.418441 1.304900 0.068 Uiso 1 1 calc R U . . .
C33 C 0.04805(8) 0.44328(16) 1.1281(3) 0.0455(5) Uani 1 1 d . . . . .
H33 H 0.025869 0.447931 1.035841 0.055 Uiso 1 1 calc R U . . .
C34 C 0.38375(8) 0.45543(15) 0.2158(3) 0.0423(5) Uani 1 1 d . . . . .
C35 C 0.42021(8) 0.39016(15) 0.1459(3) 0.0431(5) Uani 1 1 d . . . . .
C36 C 0.40780(9) 0.30444(16) 0.0899(4) 0.0560(6) Uani 1 1 d . . . . .
H36 H 0.374231 0.285137 0.091985 0.067 Uiso 1 1 calc R U . . .
C37 C 0.44404(11) 0.24566(19) 0.0301(4) 0.0706(8) Uani 1 1 d . . . . .
H37 H 0.435204 0.186238 -0.009013 0.085 Uiso 1 1 calc R U . . .
C38 C 0.49228(11) 0.2726(2) 0.0272(4) 0.0666(8) Uani 1 1 d . . . . .
H38 H 0.516992 0.231959 -0.013693 0.080 Uiso 1 1 calc R U . . .
C39 C 0.50526(10) 0.3585(2) 0.0833(5) 0.0781(9) Uani 1 1 d . . . . .
H39 H 0.538913 0.377240 0.081522 0.094 Uiso 1 1 calc R U . . .
C40 C 0.46926(9) 0.4174(2) 0.1423(5) 0.0709(9) Uani 1 1 d . . . . .
H40 H 0.478170 0.476900 0.180721 0.085 Uiso 1 1 calc R U . . .

loop_
_atom_site_aniso_label
_atom_site_aniso_U_11
_atom_site_aniso_U_22
_atom_site_aniso_U_33
_atom_site_aniso_U_23
_atom_site_aniso_U_13
_atom_site_aniso_U_12
O1 0.0337(7) 0.0503(9) 0.0425(8) 0.0056(7) -0.0037(6) -0.0058(6)
O2 0.0468(8) 0.0506(9) 0.0540(9) 0.0176(8) 0.0031(7) -0.0087(7)
O3 0.0363(7) 0.0352(7) 0.0495(9) 0.0039(7) 0.0022(6) -0.0058(6)
O4 0.0343(8) 0.0546(10) 0.0978(14) -0.0129(10) -0.0070(9) 0.0065(7)
O5 0.0361(7) 0.0401(7) 0.0339(7) -0.0003(6) 0.0054(6) 0.0003(6)
O6 0.0435(9) 0.0841(13) 0.0357(8) 0.0036(8) -0.0014(7) -0.0054(8)
O7 0.0324(7) 0.0372(7) 0.0409(8) -0.0011(6) 0.0076(6) -0.0038(6)
O8 0.0451(9) 0.0404(9) 0.1103(16) -0.0148(10) 0.0232(10) -0.0098(7)
C1 0.0318(9) 0.0302(10) 0.0347(10) 0.0006(8) 0.0004(8) -0.0032(8)
C2 0.0370(10) 0.0362(10) 0.0358(11) 0.0015(9) 0.0040(8) -0.0025(8)
C3 0.0407(11) 0.0384(11) 0.0468(12) 0.0012(10) 0.0076(10) 0.0076(9)
C4 0.0421(11) 0.0332(10) 0.0470(12) 0.0074(9) 0.0016(9) 0.0051(8)
C5 0.0361(10) 0.0367(11) 0.0424(11) 0.0095(9) -0.0008(9) -0.0024(8)
C6 0.0364(10) 0.0424(11) 0.0379(11) 0.0078(9) 0.0040(9) -0.0060(8)
C7 0.0289(9) 0.0357(10) 0.0387(11) -0.0019(8) 0.0026(8) -0.0043(8)
C8 0.0275(9) 0.0320(10) 0.0362(10) 0.0016(8) -0.0010(8) -0.0048(7)
C9 0.0286(9) 0.0311(9) 0.0345(10) 0.0008(8) -0.0007(8) -0.0040(7)
C10 0.0336(10) 0.0329(10) 0.0386(11) 0.0027(8) -0.0011(8) -0.0033(8)
C11 0.0328(10) 0.0351(10) 0.0315(10) -0.0014(8) -0.0009(8) 0.0001(8)
C12 0.0337(10) 0.0317(9) 0.0343(10) 0.0013(8) 0.0000(8) 0.0029(8)
C13 0.0354(10) 0.0379(10) 0.0384(11) 0.0020(9) -0.0049(9) -0.0006(8)
C14 0.0416(11) 0.0422(11) 0.0366(11) 0.0080(9) -0.0028(9) 0.0037(9)
C15 0.0375(10) 0.0340(10) 0.0435(11) 0.0065(9) 0.0050(9) 0.0008(8)
C16 0.0348(10) 0.0383(11) 0.0445(12) 0.0026(10) -0.0044(9) -0.0038(8)
C17 0.0365(10) 0.0357(10) 0.0357(10) 0.0030(8) -0.0035(9) 0.0014(8)
C18 0.0674(16) 0.0543(14) 0.0493(14) 0.0178(12) 0.0116(13) -0.0004(12)
C19 0.0348(10) 0.0329(9) 0.0334(10) -0.0022(8) 0.0040(8) -0.0025(8)
C20 0.0354(10) 0.0334(9) 0.0380(10) -0.0009(9) 0.0015(9) -0.0009(8)
C21 0.0379(11) 0.0344(10) 0.0544(13) -0.0020(10) 0.0001(10) -0.0030(8)
C22 0.0432(12) 0.0348(11) 0.0708(16) -0.0046(11) -0.0021(12) 0.0054(9)
C23 0.0355(11) 0.0474(12) 0.0580(14) -0.0069(11) -0.0045(10) 0.0031(9)
C24 0.0369(11) 0.0422(11) 0.0596(14) -0.0050(11) -0.0070(10) -0.0049(9)
C25 0.0404(11) 0.0317(10) 0.0475(12) -0.0019(9) -0.0026(10) 0.0011(8)
C26 0.0335(12) 0.0737(17) 0.108(2) -0.0033(18) -0.0057(14) 0.0011(11)
C27 0.0367(11) 0.0402(11) 0.0391(11) -0.0015(9) 0.0028(9) 0.0041(8)
C28 0.0416(11) 0.0325(10) 0.0344(10) -0.0033(8) 0.0047(8) 0.0002(8)
C29 0.0422(12) 0.0487(13) 0.0418(12) 0.0006(10) 0.0023(9) -0.0049(9)
C30 0.0577(15) 0.0621(15) 0.0383(12) 0.0026(10) -0.0021(11) -0.0109(12)
C31 0.0622(15) 0.0665(16) 0.0407(13) -0.0020(12) 0.0123(11) -0.0186(13)
C32 0.0449(13) 0.0730(17) 0.0516(15) -0.0049(12) 0.0135(11) -0.0134(12)
C33 0.0396(12) 0.0545(13) 0.0424(13) -0.0033(10) 0.0014(9) -0.0031(10)
C34 0.0364(11) 0.0408(12) 0.0496(12) 0.0003(10) 0.0064(9) -0.0058(9)
C35 0.0388(11) 0.0418(12) 0.0487(13) 0.0044(10) 0.0102(10) -0.0012(9)
C36 0.0494(13) 0.0512(13) 0.0674(16) -0.0072(12) 0.0179(12) -0.0070(10)
C37 0.0735(18) 0.0492(14) 0.089(2) -0.0076(14) 0.0297(16) 0.0030(13)
C38 0.0588(16) 0.0628(16) 0.0781(19) 0.0086(15) 0.0238(14) 0.0193(13)
C39 0.0414(14) 0.077(2) 0.116(3) -0.007(2) 0.0169(16) 0.0055(13)
C40 0.0408(13) 0.0591(16) 0.113(3) -0.0140(16) 0.0173(15) -0.0056(11)

loop_
_atom_type_symbol
_atom_type_description
_atom_type_scat_dispersion_real
_atom_type_scat_dispersion_imag
_atom_type_scat_source
C C 0.0181 0.0091 'International Tables Vol C Tables 4.2.6.8 and 6.1.1.4'
H H 0.0000 0.0000 'International Tables Vol C Tables 4.2.6.8 and 6.1.1.4'
O O 0.0492 0.0322 'International Tables Vol C Tables 4.2.6.8 and 6.1.1.4'

loop_
_geom_angle_atom_site_label_1
_geom_angle_atom_site_label_2
_geom_angle_atom_site_label_3
_geom_angle
_geom_angle_site_symmetry_1
_geom_angle_site_symmetry_3
C15 O2 C18 117.45(18) . .
C23 O4 C26 118.09(18) . .
C27 O5 C2 115.89(16) . .
C34 O7 C7 117.20(15) . .
C2 C1 C9 118.42(18) . .
C2 C1 C11 118.23(17) . .
C9 C1 C11 122.34(17) . .
C1 C2 C3 123.27(19) . .
C1 C2 O5 118.67(18) . .
C3 C2 O5 117.83(18) . .
C4 C3 C2 118.78(19) . .
C4 C3 H3 120.6 . .
C2 C3 H3 120.6 . .
C3 C4 C10 121.3(2) . .
C3 C4 H4 119.4 . .
C10 C4 H4 119.4 . .
C6 C5 C10 120.73(19) . .
C6 C5 H5 119.6 . .
C10 C5 H5 119.6 . .
C5 C6 C7 119.26(19) . .
C5 C6 H6 120.4 . .
C7 C6 H6 120.4 . .
C8 C7 C6 123.24(18) . .
C8 C7 O7 117.81(18) . .
C6 C7 O7 118.66(18) . .
C7 C8 C9 118.42(18) . .
C7 C8 C19 118.81(18) . .
C9 C8 C19 121.84(17) . .
C10 C9 C8 118.01(18) . .
C10 C9 C1 118.13(17) . .
C8 C9 C1 123.86(17) . .
C4 C10 C5 119.68(19) . .
C4 C10 C9 120.05(19) . .
C5 C10 C9 120.27(18) . .
O1 C11 C12 122.11(18) . .
O1 C11 C1 117.69(17) . .
C12 C11 C1 120.13(16) . .
C13 C12 C17 118.56(18) . .
C13 C12 C11 118.47(18) . .
C17 C12 C11 122.94(18) . .
C14 C13 C12 121.44(19) . .
C14 C13 H13 119.3 . .
C12 C13 H13 119.3 . .
C13 C14 C15 119.1(2) . .
C13 C14 H14 120.5 . .
C15 C14 H14 120.5 . .
O2 C15 C14 124.6(2) . .
O2 C15 C16 115.05(18) . .
C14 C15 C16 120.35(19) . .
C17 C16 C15 119.94(19) . .
C17 C16 H16 120.0 . .
C15 C16 H16 120.0 . .
C16 C17 C12 120.60(19) . .
C16 C17 H17 119.7 . .
C12 C17 H17 119.7 . .
O2 C18 H18A 109.5 . .
O2 C18 H18B 109.5 . .
H18A C18 H18B 109.5 . .
O2 C18 H18C 109.5 . .
H18A C18 H18C 109.5 . .
H18B C18 H18C 109.5 . .
O3 C19 C20 122.22(17) . .
O3 C19 C8 117.67(17) . .
C20 C19 C8 120.00(16) . .
C25 C20 C21 118.32(18) . .
C25 C20 C19 122.58(17) . .
C21 C20 C19 119.07(17) . .
C22 C21 C20 120.57(19) . .
C22 C21 H21 119.7 . .
C20 C21 H21 119.7 . .
C21 C22 C23 120.6(2) . .
C21 C22 H22 119.7 . .
C23 C22 H22 119.7 . .
O4 C23 C22 115.48(19) . .
O4 C23 C24 124.9(2) . .
C22 C23 C24 119.61(19) . .
C25 C24 C23 119.5(2) . .
C25 C24 H24 120.2 . .
C23 C24 H24 120.2 . .
C24 C25 C20 121.31(19) . .
C24 C25 H25 119.3 . .
C20 C25 H25 119.3 . .
O4 C26 H26A 109.5 . .
O4 C26 H26B 109.5 . .
H26A C26 H26B 109.5 . .
O4 C26 H26C 109.5 . .
H26A C26 H26C 109.5 . .
H26B C26 H26C 109.5 . .
O6 C27 O5 122.69(19) . .
O6 C27 C28 125.17(19) . .
O5 C27 C28 112.14(18) . .
C29 C28 C33 120.2(2) . .
C29 C28 C27 122.27(19) . .
C33 C28 C27 117.55(19) . .
C28 C29 C30 119.4(2) . .
C28 C29 H29 120.3 . .
C30 C29 H29 120.3 . .
C31 C30 C29 120.4(2) . .
C31 C30 H30 119.8 . .
C29 C30 H30 119.8 . .
C32 C31 C30 120.1(2) . .
C32 C31 H31 120.0 . .
C30 C31 H31 120.0 . .
C31 C32 C33 120.1(2) . .
C31 C32 H32 120.0 . .
C33 C32 H32 120.0 . .
C32 C33 C28 119.8(2) . .
C32 C33 H33 120.1 . .
C28 C33 H33 120.1 . .
O8 C34 O7 122.5(2) . .
O8 C34 C35 125.22(19) . .
O7 C34 C35 112.22(18) . .
C36 C35 C40 119.3(2) . .
C36 C35 C34 123.10(19) . .
C40 C35 C34 117.5(2) . .
C35 C36 C37 120.2(2) . .
C35 C36 H36 119.9 . .
C37 C36 H36 119.9 . .
C38 C37 C36 120.3(3) . .
C38 C37 H37 119.8 . .
C36 C37 H37 119.8 . .
C37 C38 C39 120.1(2) . .
C37 C38 H38 120.0 . .
C39 C38 H38 120.0 . .
C38 C39 C40 119.8(3) . .
C38 C39 H39 120.1 . .
C40 C39 H39 120.1 . .
C39 C40 C35 120.3(3) . .
C39 C40 H40 119.8 . .
C35 C40 H40 119.8 . .

loop_
_geom_bond_atom_site_label_1
_geom_bond_atom_site_label_2
_geom_bond_distance
_geom_bond_site_symmetry_2
O1 C11 1.215(2) .
O2 C15 1.369(2) .
O2 C18 1.424(3) .
O3 C19 1.219(2) .
O4 C23 1.356(3) .
O4 C26 1.420(3) .
O5 C27 1.366(3) .
O5 C2 1.406(2) .
O6 C27 1.198(3) .
O7 C34 1.365(2) .
O7 C7 1.404(2) .
O8 C34 1.201(3) .
C1 C2 1.373(3) .
C1 C9 1.437(3) .
C1 C11 1.523(3) .
C2 C3 1.405(3) .
C3 C4 1.356(3) .
C3 H3 0.9500 .
C4 C10 1.410(3) .
C4 H4 0.9500 .
C5 C6 1.354(3) .
C5 C10 1.417(3) .
C5 H5 0.9500 .
C6 C7 1.400(3) .
C6 H6 0.9500 .
C7 C8 1.376(3) .
C8 C9 1.435(3) .
C8 C19 1.515(3) .
C9 C10 1.427(3) .
C11 C12 1.476(3) .
C12 C13 1.392(3) .
C12 C17 1.395(3) .
C13 C14 1.382(3) .
C13 H13 0.9500 .
C14 C15 1.385(3) .
C14 H14 0.9500 .
C15 C16 1.394(3) .
C16 C17 1.374(3) .
C16 H16 0.9500 .
C17 H17 0.9500 .
C18 H18A 0.9800 .
C18 H18B 0.9800 .
C18 H18C 0.9800 .
C19 C20 1.474(3) .
C20 C25 1.390(3) .
C20 C21 1.401(3) .
C21 C22 1.368(3) .
C21 H21 0.9500 .
C22 C23 1.388(3) .
C22 H22 0.9500 .
C23 C24 1.391(3) .
C24 C25 1.378(3) .
C24 H24 0.9500 .
C25 H25 0.9500 .
C26 H26A 0.9800 .
C26 H26B 0.9800 .
C26 H26C 0.9800 .
C27 C28 1.482(3) .
C28 C29 1.381(3) .
C28 C33 1.386(3) .
C29 C30 1.384(3) .
C29 H29 0.9500 .
C30 C31 1.376(4) .
C30 H30 0.9500 .
C31 C32 1.375(4) .
C31 H31 0.9500 .
C32 C33 1.380(3) .
C32 H32 0.9500 .
C33 H33 0.9500 .
C34 C35 1.478(3) .
C35 C36 1.367(3) .
C35 C40 1.384(3) .
C36 C37 1.385(3) .
C36 H36 0.9500 .
C37 C38 1.362(4) .
C37 H37 0.9500 .
C38 C39 1.372(4) .
C38 H38 0.9500 .
C39 C40 1.379(4) .
C39 H39 0.9500 .
C40 H40 0.9500 .

loop_
_geom_torsion_atom_site_label_1
_geom_torsion_atom_site_label_2
_geom_torsion_atom_site_label_3
_geom_torsion_atom_site_label_4
_geom_torsion
_geom_torsion_site_symmetry_1
_geom_torsion_site_symmetry_2
_geom_torsion_site_symmetry_3
_geom_torsion_site_symmetry_4
C9 C1 C2 C3 -2.3(3) . . . .
C11 C1 C2 C3 166.49(19) . . . .
C9 C1 C2 O5 -176.74(16) . . . .
C11 C1 C2 O5 -7.9(3) . . . .
C27 O5 C2 C1 -117.5(2) . . . .
C27 O5 C2 C3 67.8(2) . . . .
C1 C2 C3 C4 0.1(3) . . . .
O5 C2 C3 C4 174.52(19) . . . .
C2 C3 C4 C10 1.4(3) . . . .
C10 C5 C6 C7 0.8(3) . . . .
C5 C6 C7 C8 0.9(3) . . . .
C5 C6 C7 O7 174.52(18) . . . .
C34 O7 C7 C8 -121.6(2) . . . .
C34 O7 C7 C6 64.4(2) . . . .
C6 C7 C8 C9 -3.0(3) . . . .
O7 C7 C8 C9 -176.73(16) . . . .
C6 C7 C8 C19 166.15(18) . . . .
O7 C7 C8 C19 -7.5(3) . . . .
C7 C8 C9 C10 3.4(3) . . . .
C19 C8 C9 C10 -165.43(17) . . . .
C7 C8 C9 C1 -176.80(18) . . . .
C19 C8 C9 C1 14.4(3) . . . .
C2 C1 C9 C10 3.1(3) . . . .
C11 C1 C9 C10 -165.23(17) . . . .
C2 C1 C9 C8 -176.70(18) . . . .
C11 C1 C9 C8 15.0(3) . . . .
C3 C4 C10 C5 179.4(2) . . . .
C3 C4 C10 C9 -0.5(3) . . . .
C6 C5 C10 C4 179.8(2) . . . .
C6 C5 C10 C9 -0.3(3) . . . .
C8 C9 C10 C4 178.05(18) . . . .
C1 C9 C10 C4 -1.8(3) . . . .
C8 C9 C10 C5 -1.8(3) . . . .
C1 C9 C10 C5 178.37(17) . . . .
C2 C1 C11 O1 -119.5(2) . . . .
C9 C1 C11 O1 48.9(3) . . . .
C2 C1 C11 C12 57.6(3) . . . .
C9 C1 C11 C12 -134.08(19) . . . .
O1 C11 C12 C13 25.4(3) . . . .
C1 C11 C12 C13 -151.49(18) . . . .
O1 C11 C12 C17 -156.6(2) . . . .
C1 C11 C12 C17 26.5(3) . . . .
C17 C12 C13 C14 -1.5(3) . . . .
C11 C12 C13 C14 176.58(19) . . . .
C12 C13 C14 C15 1.1(3) . . . .
C18 O2 C15 C14 2.7(3) . . . .
C18 O2 C15 C16 -177.6(2) . . . .
C13 C14 C15 O2 -179.63(19) . . . .
C13 C14 C15 C16 0.6(3) . . . .
O2 C15 C16 C17 178.23(19) . . . .
C14 C15 C16 C17 -2.0(3) . . . .
C15 C16 C17 C12 1.7(3) . . . .
C13 C12 C17 C16 0.1(3) . . . .
C11 C12 C17 C16 -177.89(19) . . . .
C7 C8 C19 O3 -116.8(2) . . . .
C9 C8 C19 O3 52.0(3) . . . .
C7 C8 C19 C20 59.5(3) . . . .
C9 C8 C19 C20 -131.8(2) . . . .
O3 C19 C20 C25 -165.8(2) . . . .
C8 C19 C20 C25 18.2(3) . . . .
O3 C19 C20 C21 16.5(3) . . . .
C8 C19 C20 C21 -159.6(2) . . . .
C25 C20 C21 C22 -2.6(4) . . . .
C19 C20 C21 C22 175.2(2) . . . .
C20 C21 C22 C23 -0.1(4) . . . .
C26 O4 C23 C22 171.4(3) . . . .
C26 O4 C23 C24 -9.1(4) . . . .
C21 C22 C23 O4 -177.8(2) . . . .
C21 C22 C23 C24 2.6(4) . . . .
O4 C23 C24 C25 178.0(2) . . . .
C22 C23 C24 C25 -2.5(4) . . . .
C23 C24 C25 C20 -0.2(4) . . . .
C21 C20 C25 C24 2.7(3) . . . .
C19 C20 C25 C24 -175.0(2) . . . .
C2 O5 C27 O6 -1.6(3) . . . .
C2 O5 C27 C28 178.54(16) . . . .
O6 C27 C28 C29 167.4(2) . . . .
O5 C27 C28 C29 -12.7(3) . . . .
O6 C27 C28 C33 -12.8(3) . . . .
O5 C27 C28 C33 167.01(18) . . . .
C33 C28 C29 C30 -0.3(3) . . . .
C27 C28 C29 C30 179.4(2) . . . .
C28 C29 C30 C31 -0.2(4) . . . .
C29 C30 C31 C32 0.6(4) . . . .
C30 C31 C32 C33 -0.5(4) . . . .
C31 C32 C33 C28 -0.1(4) . . . .
C29 C28 C33 C32 0.4(3) . . . .
C27 C28 C33 C32 -179.3(2) . . . .
C7 O7 C34 O8 -2.3(3) . . . .
C7 O7 C34 C35 175.63(19) . . . .
O8 C34 C35 C36 -171.2(3) . . . .
O7 C34 C35 C36 11.0(3) . . . .
O8 C34 C35 C40 10.7(4) . . . .
O7 C34 C35 C40 -167.1(2) . . . .
C40 C35 C36 C37 -0.1(4) . . . .
C34 C35 C36 C37 -178.2(3) . . . .
C35 C36 C37 C38 0.2(5) . . . .
C36 C37 C38 C39 -0.1(5) . . . .
C37 C38 C39 C40 -0.1(5) . . . .
C38 C39 C40 C35 0.3(6) . . . .
C36 C35 C40 C39 -0.2(5) . . . .
C34 C35 C40 C39 178.0(3) . . . .
